data_4301470
loop_
_publ_author_name
'Amal H. Ismail'
'Michael H. Dickman'
'Ulrich Kortz'

_publ_contact_author_address
; 
Jacobs University
School of Engineering and Science
P.O. Box 750 561
28725 Bremen
Germany
;
_publ_contact_author_email
;
u.kortz@jacobs-university.de
;
_publ_contact_author_fax
;
+49-421-200 3229
;
_publ_contact_author_name
;
Ulrich KORTZ
;
_publ_contact_author_phone
;
+49-421-200 3235
;
_publ_section_title
;
22-Isopolytungstate Fragment [H2W22O74]14-Coordinated to Lanthanide Ions
;
_journal_name_full 'Inorganic Chemistry'
_journal_page_first 1559
_journal_page_last 1565
_journal_paper_doi 10.1021/ic801946m
_journal_volume 48
_journal_year 2009
_chemical_formula_sum 'H105 La4 Na O125 W22'
_chemical_formula_weight 6729.17
_chemical_name_systematic
;
 ?
;
_space_group_IT_number 2
_symmetry_cell_setting triclinic
_symmetry_space_group_name_Hall '-P 1'
_symmetry_space_group_name_H-M 'P -1'
_atom_sites_solution_primary direct
_atom_sites_solution_secondary difmap
_audit_creation_method SHELXL-97
_cell_angle_alpha 104.742(17)
_cell_angle_beta 92.426(16)
_cell_angle_gamma 117.945(10)
_cell_formula_units_Z 1
_cell_length_a 13.539(2)
_cell_length_b 13.882(3)
_cell_length_c 17.407(5)
_cell_measurement_reflns_used 1975
_cell_measurement_temperature 233(2)
_cell_measurement_theta_max 23.66
_cell_measurement_theta_min 3.86
_cell_volume 2744.6(12)
_computing_cell_refinement 'Bruker SMART'
_computing_data_collection 'Bruker SMART'
_computing_data_reduction 'Bruker SAINT'
_computing_molecular_graphics 'Bruker SHELXTL'
_computing_publication_material 'Bruker SHELXTL'
_computing_structure_refinement 'SHELXL-97 (Sheldrick, 1997)'
_computing_structure_solution 'SHELXS-97 (Sheldrick, 1990)'
_diffrn_ambient_temperature 233(2)
_diffrn_measured_fraction_theta_full 0.991
_diffrn_measured_fraction_theta_max 0.991
_diffrn_measurement_device_type 'CCD area detector'
_diffrn_measurement_method 'phi and omega scans'
_diffrn_radiation_monochromator graphite
_diffrn_radiation_source 'fine-focus sealed tube'
_diffrn_radiation_type MoK\a
_diffrn_radiation_wavelength 0.71073
_diffrn_reflns_av_R_equivalents 0.1744
_diffrn_reflns_av_sigmaI/netI 0.1158
_diffrn_reflns_limit_h_max 16
_diffrn_reflns_limit_h_min -16
_diffrn_reflns_limit_k_max 16
_diffrn_reflns_limit_k_min -16
_diffrn_reflns_limit_l_max 21
_diffrn_reflns_limit_l_min -21
_diffrn_reflns_number 79935
_diffrn_reflns_theta_full 25.71
_diffrn_reflns_theta_max 25.71
_diffrn_reflns_theta_min 3.01
_exptl_absorpt_coefficient_mu 24.595
_exptl_absorpt_correction_T_max 0.7910
_exptl_absorpt_correction_T_min 0.3248
_exptl_absorpt_correction_type multi-scan
_exptl_absorpt_process_details SADABS
_exptl_crystal_colour colourless
_exptl_crystal_density_diffrn 4.071
_exptl_crystal_density_method 'not measured'
_exptl_crystal_description rod
_exptl_crystal_F_000 2972
_exptl_crystal_size_max 0.12
_exptl_crystal_size_mid 0.03
_exptl_crystal_size_min 0.01
_refine_diff_density_max 3.928
_refine_diff_density_min -2.138
_refine_diff_density_rms 0.517
_refine_ls_extinction_method none
_refine_ls_goodness_of_fit_ref 1.030
_refine_ls_matrix_type full
_refine_ls_number_parameters 363
_refine_ls_number_reflns 10366
_refine_ls_number_restraints 0
_refine_ls_restrained_S_all 1.030
_refine_ls_R_factor_all 0.1137
_refine_ls_R_factor_gt 0.0570
_refine_ls_shift/su_max 0.001
_refine_ls_shift/su_mean 0.000
_refine_ls_structure_factor_coef Fsqd
_refine_ls_weighting_details 'calc w=1/[\s^2^(Fo^2^)+(0.0550P)^2^+29.0000P] where P=(Fo^2^+2Fc^2^)/3'
_refine_ls_weighting_scheme calc
_refine_ls_wR_factor_gt 0.1249
_refine_ls_wR_factor_ref 0.1530
_reflns_number_gt 6299
_reflns_number_total 10366
_reflns_threshold_expression >2sigma(I)
_cod_data_source_file ic801946m_si_001_01.cif
_cod_data_source_block lawo
_cod_depositor_comments
;
The following automatic conversions were performed:
'_symmetry_cell_setting' value 'Triclinic' changed to 'triclinic'
according to '/home/saulius/struct/CIF-dictionaries/cif_core.dic'
dictionary named 'cif_core.dic' version 2.4.1 from 2010-06-29.

Automatic conversion script
Id: cif_fix_enum 1527 2010-12-29 10:47:43Z saulius 
;
_cod_original_cell_volume 2744.6(11)
_cod_database_code 4301470

loop_
_symmetry_equiv_pos_as_xyz
'x, y, z'
'-x, -y, -z'

loop_
_atom_site_label
_atom_site_type_symbol
_atom_site_fract_x
_atom_site_fract_y
_atom_site_fract_z
_atom_site_U_iso_or_equiv
_atom_site_adp_type
_atom_site_occupancy
_atom_site_symmetry_multiplicity
_atom_site_calc_flag
_atom_site_refinement_flags
_atom_site_disorder_assembly
_atom_site_disorder_group
W5 W 0.11124(9) 0.18142(9) 0.85659(6) 0.0284(3) Uani 1 1 d . . .
W7 W 0.29257(8) 0.09481(9) 0.90047(6) 0.0252(2) Uani 1 1 d . . .
W6 W 0.03066(8) -0.09850(9) 0.79804(6) 0.0248(2) Uani 1 1 d . . .
W10 W -0.05285(8) -0.13081(8) 0.58367(6) 0.0216(2) Uani 1 1 d . . .
W11 W 0.03745(8) 0.14820(8) 0.63673(6) 0.0219(2) Uani 1 1 d . . .
W3 W 0.34619(8) 0.31775(8) 0.63714(6) 0.0215(2) Uani 1 1 d . . .
W4 W 0.40168(8) 0.34348(9) 0.82778(6) 0.0247(2) Uani 1 1 d . . .
W2 W 0.51583(8) 0.23473(8) 0.69607(6) 0.0218(2) Uani 1 1 d . . .
W8 W 0.41100(8) -0.03932(9) 0.73227(6) 0.0230(2) Uani 1 1 d . . .
W9 W 0.14657(8) -0.23080(8) 0.63575(6) 0.0233(2) Uani 1 1 d . . .
W1 W 0.25847(7) 0.04530(8) 0.59615(6) 0.0174(2) Uani 1 1 d . . .
La1 La 0.20301(11) -0.24595(12) 0.40648(9) 0.0232(3) Uani 1 1 d . . .
La2 La 0.63865(13) -0.09198(15) 0.86305(9) 0.0329(4) Uani 1 1 d . . .
O5T O 0.0581(15) 0.2649(15) 0.9108(11) 0.040(5) Uiso 1 1 d . . .
O6L1 O 0.1049(18) -0.3754(18) 0.2588(13) 0.062(6) Uiso 1 1 d . . .
O5L1 O 0.0077(16) -0.4054(16) 0.4123(12) 0.050(5) Uiso 1 1 d . . .
O7T O 0.3566(14) 0.1194(14) 0.9984(10) 0.035(4) Uiso 1 1 d . . .
O4L1 O 0.2176(15) -0.4238(15) 0.4055(11) 0.041(5) Uiso 1 1 d . . .
O6T O -0.0793(16) -0.2006(15) 0.8271(11) 0.045(5) Uiso 1 1 d . . .
O10T O -0.1842(13) -0.2459(13) 0.5636(9) 0.026(4) Uiso 1 1 d . . .
O3L1 O 0.4046(14) -0.1291(14) 0.4835(10) 0.035(4) Uiso 1 1 d . . .
O2L1 O 0.2939(14) -0.0860(14) 0.3395(11) 0.037(4) Uiso 1 1 d . . .
O11A O 0.0385(12) 0.1269(12) 0.5213(9) 0.022(4) Uiso 1 1 d . . .
O11T O -0.0427(13) 0.2160(13) 0.6397(10) 0.027(4) Uiso 1 1 d . . .
O3T O 0.3687(13) 0.4143(13) 0.5845(10) 0.030(4) Uiso 1 1 d . . .
O7L2 O 0.7454(17) 0.1135(17) 0.8392(13) 0.058(6) Uiso 1 1 d . . .
O4T O 0.4762(13) 0.4685(13) 0.9100(10) 0.032(4) Uiso 1 1 d . . .
O6L2 O 0.5363(17) -0.2556(17) 0.7257(13) 0.059(6) Uiso 1 1 d . . .
O2T O 0.6528(13) 0.2681(13) 0.6781(9) 0.025(4) Uiso 1 1 d . . .
O5L2 O 0.713(2) -0.228(2) 0.8654(15) 0.078(7) Uiso 1 1 d . . .
O8T O 0.4563(13) -0.0666(13) 0.6450(10) 0.028(4) Uiso 1 1 d . . .
O4L2 O 0.8439(17) 0.0308(17) 0.9445(12) 0.053(5) Uiso 1 1 d . . .
O9T O 0.0621(14) -0.3718(14) 0.6326(10) 0.034(4) Uiso 1 1 d . . .
O9L1 O 0.2011(12) -0.2455(12) 0.5491(9) 0.021(4) Uiso 1 1 d . . .
O3L2 O 0.4415(16) -0.2331(16) 0.8765(12) 0.048(5) Uiso 1 1 d . . .
O1L1 O 0.2190(12) -0.0592(12) 0.5035(9) 0.021(4) Uiso 1 1 d . . .
O2L2 O 0.7670(15) -0.0744(15) 0.7566(11) 0.040(5) Uiso 1 1 d . . .
O1L2 O 0.6087(16) 0.0571(16) 0.9707(12) 0.051(5) Uiso 1 1 d . . .
O57 O 0.2078(14) 0.1863(14) 0.9387(10) 0.032(4) Uiso 1 1 d . . .
O56 O -0.0002(13) 0.0318(13) 0.8497(9) 0.026(4) Uiso 1 1 d . . .
O511 O 0.0531(14) 0.1559(14) 0.7447(11) 0.037(4) Uiso 1 1 d . . .
O45 O 0.2495(13) 0.3005(13) 0.8349(9) 0.025(4) Uiso 1 1 d . . .
O67 O 0.1459(13) -0.0330(13) 0.8977(10) 0.029(4) Uiso 1 1 d . . .
O47 O 0.3924(13) 0.2341(13) 0.8782(10) 0.028(4) Uiso 1 1 d . . .
O78 O 0.3390(13) 0.0094(13) 0.8358(10) 0.028(4) Uiso 1 1 d . . .
O610 O -0.0398(12) -0.1013(12) 0.7038(9) 0.021(4) Uiso 1 1 d . . .
O101 O -0.0834(12) -0.0071(12) 0.6041(9) 0.023(4) Uiso 1 1 d . . .
O311 O 0.1900(12) 0.2712(12) 0.6524(9) 0.022(4) Uiso 1 1 d . . .
O34 O 0.3895(13) 0.4083(13) 0.7451(10) 0.030(4) Uiso 1 1 d . . .
O23 O 0.4928(12) 0.3326(11) 0.6404(9) 0.016(3) Uiso 1 1 d . . .
O24 O 0.5370(12) 0.3449(12) 0.7948(9) 0.019(3) Uiso 1 1 d . . .
O28 O 0.4890(12) 0.1234(12) 0.7506(9) 0.020(3) Uiso 1 1 d . . .
O8L2 O 0.4978(14) -0.0526(14) 0.8000(10) 0.033(4) Uiso 1 1 d . . .
O567 O 0.1771(12) 0.0661(12) 0.7932(9) 0.019(3) Uiso 1 1 d . . .
O69 O 0.0940(13) -0.1735(13) 0.7461(10) 0.030(4) Uiso 1 1 d . . .
O910 O 0.0394(12) -0.1978(12) 0.5907(9) 0.022(4) Uiso 1 1 d . . .
O111 O 0.1214(13) 0.0373(13) 0.6176(10) 0.026(4) Uiso 1 1 d . . .
O13 O 0.2859(11) 0.1725(11) 0.5559(9) 0.017(3) Uiso 1 1 d . . .
O123 O 0.3430(12) 0.2019(12) 0.7072(9) 0.021(4) Uiso 1 1 d . . .
O12 O 0.4271(13) 0.1114(13) 0.6028(9) 0.024(4) Uiso 1 1 d . . .
O189 O 0.2681(12) -0.0377(12) 0.6663(9) 0.020(4) Uiso 1 1 d . . .
O89 O 0.2787(12) -0.1875(12) 0.7142(9) 0.023(4) Uiso 1 1 d . . .
O1W O 0.3359(14) 0.1337(14) 0.3996(11) 0.037(4) Uiso 1 1 d . . .
O2W O 0.1896(16) -0.5390(16) 0.5202(12) 0.050(5) Uiso 1 1 d . . .
O3W O 0.6127(17) 0.2247(17) 0.9117(12) 0.053(5) Uiso 1 1 d . . .
O4W O 0.6261(17) -0.3794(16) 0.6286(12) 0.051(5) Uiso 1 1 d . . .
O5W O 0.2437(19) -0.2144(19) 0.8757(14) 0.048(6) Uiso 0.85 1 d P . .
O6W O 0.3854(19) -0.3892(19) 0.9648(14) 0.054(6) Uiso 0.90 1 d P . .
O7W O 0.5480(18) 0.3462(17) 0.4822(13) 0.048(6) Uiso 0.90 1 d P . .
O8W O 0.3059(19) -0.3850(19) 0.6792(14) 0.049(6) Uiso 0.85 1 d P . .
O9W O 0.267(2) -0.548(2) 0.2695(15) 0.044(6) Uiso 0.75 1 d P . .
O10W O 0.697(3) 0.616(3) 0.9352(19) 0.061(9) Uiso 0.70 1 d P . .
O11W O 0.172(2) 0.457(2) 0.7545(17) 0.056(8) Uiso 0.75 1 d P . .
O12W O 0.149(4) -0.503(4) 0.913(3) 0.067(13) Uiso 0.50 1 d P . .
Na1 Na 0.5000 0.5000 0.5000 0.050(4) Uiso 1 2 d S . .

loop_
_atom_site_aniso_label
_atom_site_aniso_U_11
_atom_site_aniso_U_22
_atom_site_aniso_U_33
_atom_site_aniso_U_23
_atom_site_aniso_U_13
_atom_site_aniso_U_12
W5 0.0263(6) 0.0393(6) 0.0267(6) 0.0122(5) 0.0123(5) 0.0202(5)
W7 0.0242(5) 0.0406(6) 0.0190(6) 0.0150(5) 0.0076(4) 0.0192(5)
W6 0.0211(5) 0.0362(6) 0.0268(6) 0.0188(5) 0.0111(4) 0.0168(5)
W10 0.0163(5) 0.0267(5) 0.0247(6) 0.0121(5) 0.0070(4) 0.0105(4)
W11 0.0168(5) 0.0274(5) 0.0276(6) 0.0117(5) 0.0070(4) 0.0139(4)
W3 0.0201(5) 0.0231(5) 0.0237(6) 0.0100(4) 0.0053(4) 0.0110(4)
W4 0.0247(5) 0.0302(6) 0.0213(6) 0.0078(5) 0.0072(4) 0.0150(5)
W2 0.0168(5) 0.0272(5) 0.0226(6) 0.0086(5) 0.0048(4) 0.0114(4)
W8 0.0201(5) 0.0309(6) 0.0240(6) 0.0130(5) 0.0055(4) 0.0149(5)
W9 0.0205(5) 0.0256(5) 0.0280(6) 0.0133(5) 0.0075(4) 0.0120(4)
W1 0.0143(5) 0.0221(5) 0.0193(5) 0.0093(4) 0.0057(4) 0.0101(4)
La1 0.0181(7) 0.0253(7) 0.0263(8) 0.0074(6) 0.0052(6) 0.0112(6)
La2 0.0320(9) 0.0580(11) 0.0241(9) 0.0180(8) 0.0095(7) 0.0315(8)

loop_
_atom_type_symbol
_atom_type_description
_atom_type_scat_dispersion_real
_atom_type_scat_dispersion_imag
_atom_type_scat_source
O O 0.0106 0.0060 'International Tables Vol C Tables 4.2.6.8 and 6.1.1.4'
H H 0.0000 0.0000 'International Tables Vol C Tables 4.2.6.8 and 6.1.1.4'
Na Na 0.0362 0.0249 'International Tables Vol C Tables 4.2.6.8 and 6.1.1.4'
La La -0.2871 2.4523 'International Tables Vol C Tables 4.2.6.8 and 6.1.1.4'
W W -0.8490 6.8722 'International Tables Vol C Tables 4.2.6.8 and 6.1.1.4'

loop_
_geom_angle_atom_site_label_1
_geom_angle_atom_site_label_2
_geom_angle_atom_site_label_3
_geom_angle
_geom_angle_site_symmetry_1
_geom_angle_site_symmetry_3
_geom_angle_publ_flag
O5T W5 O57 101.5(8) . . ?
O5T W5 O56 102.8(8) . . ?
O57 W5 O56 91.8(7) . . ?
O5T W5 O511 102.6(8) . . ?
O57 W5 O511 154.6(7) . . ?
O56 W5 O511 90.4(7) . . ?
O5T W5 O45 100.4(7) . . ?
O57 W5 O45 85.9(7) . . ?
O56 W5 O45 156.6(7) . . ?
O511 W5 O45 82.1(7) . . ?
O5T W5 O567 175.8(7) . . ?
O57 W5 O567 75.7(6) . . ?
O56 W5 O567 74.3(6) . . ?
O511 W5 O567 80.6(6) . . ?
O45 W5 O567 82.7(6) . . ?
O7T W7 O78 104.7(7) . . ?
O7T W7 O47 102.3(7) . . ?
O78 W7 O47 95.3(7) . . ?
O7T W7 O67 97.7(7) . . ?
O78 W7 O67 94.8(7) . . ?
O47 W7 O67 154.5(7) . . ?
O7T W7 O57 94.8(7) . . ?
O78 W7 O57 160.5(7) . . ?
O47 W7 O57 81.1(6) . . ?
O67 W7 O57 81.6(6) . . ?
O7T W7 O567 165.2(7) . . ?
O78 W7 O567 88.0(6) . . ?
O47 W7 O567 83.6(6) . . ?
O67 W7 O567 73.4(6) . . ?
O57 W7 O567 72.6(6) . . ?
O6T W6 O69 103.2(8) . . ?
O6T W6 O610 102.5(8) . . ?
O69 W6 O610 92.9(7) . . ?
O6T W6 O67 98.2(8) . . ?
O69 W6 O67 91.9(7) . . ?
O610 W6 O67 157.1(6) . . ?
O6T W6 O56 95.7(8) . . ?
O69 W6 O56 161.1(7) . . ?
O610 W6 O56 83.5(6) . . ?
O67 W6 O56 84.7(6) . . ?
O6T W6 O567 164.3(7) . . ?
O69 W6 O567 89.6(6) . . ?
O610 W6 O567 85.8(6) . . ?
O67 W6 O567 71.9(6) . . ?
O56 W6 O567 71.7(6) . . ?
O10T W10 O11A 98.7(7) . 2_556 ?
O10T W10 O910 101.3(7) . . ?
O11A W10 O910 95.2(6) 2_556 . ?
O10T W10 O101 102.5(7) . . ?
O11A W10 O101 90.4(6) 2_556 . ?
O910 W10 O101 154.5(6) . . ?
O10T W10 O610 93.1(7) . . ?
O11A W10 O610 167.8(6) 2_556 . ?
O910 W10 O610 85.4(6) . . ?
O101 W10 O610 84.1(6) . . ?
O10T W10 O111 174.9(7) . . ?
O11A W10 O111 83.5(6) 2_556 . ?
O910 W10 O111 83.0(6) . . ?
O101 W10 O111 72.8(6) . . ?
O610 W10 O111 84.5(6) . . ?
O11T W11 O511 97.8(7) . . ?
O11T W11 O101 99.0(7) . . ?
O511 W11 O101 92.7(7) . . ?
O11T W11 O311 102.9(7) . . ?
O511 W11 O311 92.2(7) . . ?
O101 W11 O311 156.7(6) . . ?
O11T W11 O11A 92.8(7) . . ?
O511 W11 O11A 169.4(7) . . ?
O101 W11 O11A 86.0(6) . . ?
O311 W11 O11A 85.1(6) . . ?
O11T W11 O111 171.4(7) . . ?
O511 W11 O111 87.2(7) . . ?
O101 W11 O111 73.8(6) . . ?
O311 W11 O111 83.8(6) . . ?
O11A W11 O111 82.3(6) . . ?
O3T W3 O34 103.5(7) . . ?
O3T W3 O23 96.0(7) . . ?
O34 W3 O23 89.6(7) . . ?
O3T W3 O13 105.0(7) . . ?
O34 W3 O13 151.4(6) . . ?
O23 W3 O13 89.0(6) . . ?
O3T W3 O311 101.2(7) . . ?
O34 W3 O311 86.0(7) . . ?
O23 W3 O311 162.8(6) . . ?
O13 W3 O311 87.0(6) . . ?
O3T W3 O123 172.1(6) . . ?
O34 W3 O123 75.2(6) . . ?
O23 W3 O123 76.3(5) . . ?
O13 W3 O123 76.7(6) . . ?
O311 W3 O123 86.5(6) . . ?
O4T W4 O45 102.3(7) . . ?
O4T W4 O47 99.6(7) . . ?
O45 W4 O47 89.5(7) . . ?
O4T W4 O34 99.9(7) . . ?
O45 W4 O34 88.8(7) . . ?
O47 W4 O34 160.4(7) . . ?
O4T W4 O24 94.7(7) . . ?
O45 W4 O24 162.9(6) . . ?
O47 W4 O24 86.2(6) . . ?
O34 W4 O24 89.8(6) . . ?
O4T W4 O123 165.9(7) . . ?
O45 W4 O123 90.1(6) . . ?
O47 W4 O123 87.3(6) . . ?
O34 W4 O123 73.2(6) . . ?
O24 W4 O123 73.3(6) . . ?
O2T W2 O12 100.5(7) . . ?
O2T W2 O24 105.8(7) . . ?
O12 W2 O24 153.6(6) . . ?
O2T W2 O28 99.9(6) . . ?
O12 W2 O28 87.1(6) . . ?
O24 W2 O28 90.7(6) . . ?
O2T W2 O23 97.7(6) . . ?
O12 W2 O23 86.8(6) . . ?
O24 W2 O23 87.3(6) . . ?
O28 W2 O23 162.1(6) . . ?
O2T W2 O123 173.1(6) . . ?
O12 W2 O123 77.5(6) . . ?
O24 W2 O123 76.1(6) . . ?
O28 W2 O123 86.6(6) . . ?
O23 W2 O123 75.7(5) . . ?
O8T W8 O8L2 102.9(8) . . ?
O8T W8 O28 93.4(7) . . ?
O8L2 W8 O28 101.9(7) . . ?
O8T W8 O89 98.9(7) . . ?
O8L2 W8 O89 97.1(7) . . ?
O28 W8 O89 154.5(6) . . ?
O8T W8 O78 170.2(7) . . ?
O8L2 W8 O78 86.4(7) . . ?
O28 W8 O78 81.6(6) . . ?
O89 W8 O78 82.7(6) . . ?
O8T W8 O189 89.9(7) . . ?
O8L2 W8 O189 165.2(7) . . ?
O28 W8 O189 84.4(6) . . ?
O89 W8 O189 73.4(6) . . ?
O78 W8 O189 81.3(6) . . ?
O9L1 W9 O9T 102.1(7) . . ?
O9L1 W9 O910 93.7(7) . . ?
O9T W9 O910 102.3(7) . . ?
O9L1 W9 O89 99.1(7) . . ?
O9T W9 O89 99.9(7) . . ?
O910 W9 O89 151.4(6) . . ?
O9L1 W9 O69 167.5(6) . . ?
O9T W9 O69 90.3(7) . . ?
O910 W9 O69 81.5(6) . . ?
O89 W9 O69 80.6(6) . . ?
O9L1 W9 O189 86.4(6) . . ?
O9T W9 O189 168.9(7) . . ?
O910 W9 O189 84.1(6) . . ?
O89 W9 O189 71.4(6) . . ?
O69 W9 O189 81.6(6) . . ?
O1L1 W1 O111 103.7(7) . . ?
O1L1 W1 O189 99.6(7) . . ?
O111 W1 O189 96.7(6) . . ?
O1L1 W1 O13 97.9(6) . . ?
O111 W1 O13 87.5(6) . . ?
O189 W1 O13 160.6(6) . . ?
O1L1 W1 O12 96.2(7) . . ?
O111 W1 O12 158.7(6) . . ?
O189 W1 O12 87.2(6) . . ?
O13 W1 O12 82.4(6) . . ?
O1L1 W1 O123 168.1(6) . . ?
O111 W1 O123 86.1(6) . . ?
O189 W1 O123 85.9(6) . . ?
O13 W1 O123 75.4(6) . . ?
O12 W1 O123 73.3(6) . . ?
O9L1 La1 O3L1 71.6(5) . . ?
O9L1 La1 O11T 108.2(5) . 2_556 ?
O3L1 La1 O11T 139.1(5) . 2_556 ?
O9L1 La1 O5L1 72.0(5) . . ?
O3L1 La1 O5L1 140.7(6) . . ?
O11T La1 O5L1 67.7(5) 2_556 . ?
O9L1 La1 O4L1 76.9(5) . . ?
O3L1 La1 O4L1 86.8(5) . . ?
O11T La1 O4L1 133.8(5) 2_556 . ?
O5L1 La1 O4L1 71.0(6) . . ?
O9L1 La1 O2T 125.6(5) . 2_656 ?
O3L1 La1 O2T 66.9(5) . 2_656 ?
O11T La1 O2T 126.2(5) 2_556 2_656 ?
O5L1 La1 O2T 127.1(6) . 2_656 ?
O4L1 La1 O2T 67.4(5) . 2_656 ?
O9L1 La1 O2L1 133.5(5) . . ?
O3L1 La1 O2L1 77.4(5) . . ?
O11T La1 O2L1 74.8(5) 2_556 . ?
O5L1 La1 O2L1 140.5(6) . . ?
O4L1 La1 O2L1 135.3(6) . . ?
O2T La1 O2L1 68.0(5) 2_656 . ?
O9L1 La1 O6L1 142.4(6) . . ?
O3L1 La1 O6L1 135.3(6) . . ?
O11T La1 O6L1 69.9(6) 2_556 . ?
O5L1 La1 O6L1 73.0(6) . . ?
O4L1 La1 O6L1 79.2(6) . . ?
O2T La1 O6L1 68.5(6) 2_656 . ?
O2L1 La1 O6L1 83.3(6) . . ?
O9L1 La1 O1L1 66.6(5) . . ?
O3L1 La1 O1L1 74.2(5) . . ?
O11T La1 O1L1 69.1(5) 2_556 . ?
O5L1 La1 O1L1 104.1(5) . . ?
O4L1 La1 O1L1 142.5(5) . . ?
O2T La1 O1L1 128.8(5) 2_656 . ?
O2L1 La1 O1L1 72.2(5) . . ?
O6L1 La1 O1L1 136.3(6) . . ?
O8L2 La2 O5L2 149.1(7) . . ?
O8L2 La2 O3L2 71.4(6) . . ?
O5L2 La2 O3L2 92.5(7) . . ?
O8L2 La2 O7T 124.3(5) . 2_657 ?
O5L2 La2 O7T 70.1(7) . 2_657 ?
O3L2 La2 O7T 69.8(6) . 2_657 ?
O8L2 La2 O2L2 100.0(5) . . ?
O5L2 La2 O2L2 73.8(7) . . ?
O3L2 La2 O2L2 137.7(6) . . ?
O7T La2 O2L2 135.4(5) 2_657 . ?
O8L2 La2 O4L2 135.5(6) . . ?
O5L2 La2 O4L2 73.2(7) . . ?
O3L2 La2 O4L2 140.2(6) . . ?
O7T La2 O4L2 70.4(6) 2_657 . ?
O2L2 La2 O4L2 74.8(6) . . ?
O8L2 La2 O6L2 74.1(6) . . ?
O5L2 La2 O6L2 75.7(7) . . ?
O3L2 La2 O6L2 70.8(6) . . ?
O7T La2 O6L2 125.6(6) 2_657 . ?
O2L2 La2 O6L2 67.0(6) . . ?
O4L2 La2 O6L2 135.9(6) . . ?
O8L2 La2 O1L2 69.9(6) . . ?
O5L2 La2 O1L2 136.2(7) . . ?
O3L2 La2 O1L2 83.9(6) . . ?
O7T La2 O1L2 67.7(6) 2_657 . ?
O2L2 La2 O1L2 133.4(6) . . ?
O4L2 La2 O1L2 82.0(6) . . ?
O6L2 La2 O1L2 141.0(6) . . ?
O8L2 La2 O7L2 69.7(6) . . ?
O5L2 La2 O7L2 128.7(7) . . ?
O3L2 La2 O7L2 138.6(6) . . ?
O7T La2 O7L2 123.6(6) 2_657 . ?
O2L2 La2 O7L2 64.2(6) . . ?
O4L2 La2 O7L2 68.5(6) . . ?
O6L2 La2 O7L2 110.8(6) . . ?
O1L2 La2 O7L2 69.8(6) . . ?
W7 O7T La2 155.3(9) . 2_657 ?
W10 O11A W11 171.3(9) 2_556 . ?
W11 O11T La1 156.8(9) . 2_556 ?
W3 O3T Na1 137.0(8) . . ?
W2 O2T La1 154.4(8) . 2_656 ?
W9 O9L1 La1 150.9(8) . . ?
W1 O1L1 La1 153.8(8) . . ?
W5 O57 W7 115.0(8) . . ?
W5 O56 W6 117.6(8) . . ?
W11 O511 W5 165.1(10) . . ?
W4 O45 W5 142.4(8) . . ?
W7 O67 W6 116.6(8) . . ?
W4 O47 W7 145.5(9) . . ?
W7 O78 W8 155.6(9) . . ?
W6 O610 W10 147.9(8) . . ?
W10 O101 W11 121.0(8) . . ?
W11 O311 W3 147.4(8) . . ?
W3 O34 W4 119.1(8) . . ?
W3 O23 W2 113.8(7) . . ?
W2 O24 W4 116.9(7) . . ?
W2 O28 W8 141.5(8) . . ?
W8 O8L2 La2 164.3(9) . . ?
W7 O567 W6 96.7(5) . . ?
W7 O567 W5 96.6(6) . . ?
W6 O567 W5 96.4(5) . . ?
W6 O69 W9 148.9(9) . . ?
W10 O910 W9 159.8(9) . . ?
W1 O111 W11 139.9(8) . . ?
W1 O111 W10 124.6(8) . . ?
W11 O111 W10 92.3(6) . . ?
W3 O13 W1 115.1(7) . . ?
W2 O123 W3 94.2(5) . . ?
W2 O123 W1 94.2(6) . . ?
W3 O123 W1 92.5(5) . . ?
W2 O123 W4 93.7(5) . . ?
W3 O123 W4 92.4(5) . . ?
W1 O123 W4 170.3(7) . . ?
W2 O12 W1 114.6(8) . . ?
W1 O189 W8 134.2(7) . . ?
W1 O189 W9 121.1(7) . . ?
W8 O189 W9 94.7(5) . . ?
W8 O89 W9 117.8(7) . . ?
O4W Na1 O4W 179.997(3) 1_565 2_656 ?
O4W Na1 O3T 82.9(6) 1_565 . ?
O4W Na1 O3T 97.1(6) 2_656 . ?
O4W Na1 O3T 97.1(6) 1_565 2_666 ?
O4W Na1 O3T 82.9(6) 2_656 2_666 ?
O3T Na1 O3T 179.997(2) . 2_666 ?
O4W Na1 O7W 96.3(7) 1_565 . ?
O4W Na1 O7W 83.7(7) 2_656 . ?
O3T Na1 O7W 88.5(6) . . ?
O3T Na1 O7W 91.5(6) 2_666 . ?
O4W Na1 O7W 83.7(7) 1_565 2_666 ?
O4W Na1 O7W 96.3(7) 2_656 2_666 ?
O3T Na1 O7W 91.5(6) . 2_666 ?
O3T Na1 O7W 88.5(6) 2_666 2_666 ?
O7W Na1 O7W 179.998(7) . 2_666 ?

loop_
_geom_bond_atom_site_label_1
_geom_bond_atom_site_label_2
_geom_bond_distance
_geom_bond_site_symmetry_2
_geom_bond_publ_flag
W5 O5T 1.742(18) . ?
W5 O57 1.862(16) . ?
W5 O56 1.878(15) . ?
W5 O511 1.949(17) . ?
W5 O45 1.964(15) . ?
W5 O567 2.258(14) . ?
W7 O7T 1.753(17) . ?
W7 O78 1.774(16) . ?
W7 O47 1.921(15) . ?
W7 O67 1.933(16) . ?
W7 O57 2.091(16) . ?
W7 O567 2.210(14) . ?
W6 O6T 1.712(18) . ?
W6 O69 1.749(16) . ?
W6 O610 1.845(14) . ?
W6 O67 1.977(16) . ?
W6 O56 2.041(15) . ?
W6 O567 2.242(14) . ?
W10 O10T 1.684(15) . ?
W10 O11A 1.858(15) 2_556 ?
W10 O910 1.890(14) . ?
W10 O101 1.901(15) . ?
W10 O610 2.009(15) . ?
W10 O111 2.319(15) . ?
W11 O11T 1.733(15) . ?
W11 O511 1.852(17) . ?
W11 O101 1.908(15) . ?
W11 O311 1.915(15) . ?
W11 O11A 1.956(15) . ?
W11 O111 2.277(15) . ?
W3 O3T 1.731(15) . ?
W3 O34 1.863(16) . ?
W3 O23 1.894(14) . ?
W3 O13 1.908(14) . ?
W3 O311 1.953(15) . ?
W3 O123 2.239(14) . ?
W4 O4T 1.747(16) . ?
W4 O45 1.877(15) . ?
W4 O47 1.898(15) . ?
W4 O34 1.921(16) . ?
W4 O24 1.936(14) . ?
W4 O123 2.279(15) . ?
W2 O2T 1.752(15) . ?
W2 O12 1.872(15) . ?
W2 O24 1.894(15) . ?
W2 O28 1.916(14) . ?
W2 O23 1.982(13) . ?
W2 O123 2.193(14) . ?
W8 O8T 1.683(16) . ?
W8 O8L2 1.733(16) . ?
W8 O28 1.921(14) . ?
W8 O89 1.925(15) . ?
W8 O78 2.191(16) . ?
W8 O189 2.220(14) . ?
W9 O9L1 1.715(15) . ?
W9 O9T 1.727(16) . ?
W9 O910 1.908(14) . ?
W9 O89 1.948(15) . ?
W9 O69 2.168(17) . ?
W9 O189 2.290(14) . ?
W1 O1L1 1.732(15) . ?
W1 O111 1.867(15) . ?
W1 O189 1.917(14) . ?
W1 O13 1.945(13) . ?
W1 O12 2.007(15) . ?
W1 O123 2.262(15) . ?
La1 O9L1 2.482(15) . ?
La1 O3L1 2.512(17) . ?
La1 O11T 2.530(15) 2_556 ?
La1 O5L1 2.560(19) . ?
La1 O4L1 2.563(17) . ?
La1 O2T 2.578(16) 2_656 ?
La1 O2L1 2.585(17) . ?
La1 O6L1 2.59(2) . ?
La1 O1L1 2.615(15) . ?
La2 O8L2 2.498(16) . ?
La2 O5L2 2.53(2) . ?
La2 O3L2 2.531(19) . ?
La2 O7T 2.539(17) 2_657 ?
La2 O2L2 2.572(18) . ?
La2 O4L2 2.58(2) . ?
La2 O6L2 2.61(2) . ?
La2 O1L2 2.61(2) . ?
La2 O7L2 2.68(2) . ?
O7T La2 2.539(17) 2_657 ?
O11A W10 1.858(15) 2_556 ?
O11T La1 2.530(15) 2_556 ?
O3T Na1 2.422(16) . ?
O2T La1 2.578(16) 2_656 ?
O4W Na1 2.41(2) 1_545 ?
O7W Na1 2.46(2) . ?
Na1 O4W 2.41(2) 1_565 ?
Na1 O4W 2.41(2) 2_656 ?
Na1 O3T 2.422(16) 2_666 ?
Na1 O7W 2.46(2) 2_666 ?
